data_4060145
_journal_name_full Organometallics
_journal_paper_doi 10.1021/om049263i
_journal_year 2005
_chemical_formula_sum 'C36 H62 B Mg N3 O'
_chemical_formula_weight 588.01
_space_group_IT_number 14
_symmetry_cell_setting monoclinic
_symmetry_space_group_name_Hall '-P 2yn'
_symmetry_space_group_name_H-M 'P 1 21/n 1'
_atom_sites_solution_hydrogens geom
_atom_sites_solution_primary direct
_atom_sites_solution_secondary difmap
_cell_angle_alpha 90.00
_cell_angle_beta 101.810(7)
_cell_angle_gamma 90.00
_cell_formula_units_Z 4
_cell_length_a 11.099(2)
_cell_length_b 18.001(3)
_cell_length_c 18.638(3)
_cell_measurement_reflns_used ?
_cell_measurement_temperature 173(2)
_cell_measurement_theta_max 27.5
_cell_measurement_theta_min 3.2
_cell_volume 3644.9(11)
_diffrn_ambient_temperature 173(2)
_diffrn_detector_area_resol_mean ?
_diffrn_measurement_device_type 'Kappa CCD (Nonius, FR540C)'
_diffrn_measurement_method 'CCD rotation images, thick slices'
_diffrn_radiation_monochromator graphite
_diffrn_radiation_source 'fine-focus sealed tube'
_diffrn_radiation_type MoK\a
_diffrn_radiation_wavelength 0.71073
_diffrn_reflns_av_R_equivalents 0.0473
_diffrn_reflns_av_sigmaI/netI 0.0422
_diffrn_reflns_limit_h_max 14
_diffrn_reflns_limit_h_min -14
_diffrn_reflns_limit_k_max 23
_diffrn_reflns_limit_k_min -23
_diffrn_reflns_limit_l_max 24
_diffrn_reflns_limit_l_min -24
_diffrn_reflns_number 30552
_diffrn_reflns_theta_max 27.47
_diffrn_reflns_theta_min 3.18
_diffrn_standards_decay_% 'no decay'
_diffrn_standards_interval_count ?
_diffrn_standards_interval_time ?
_diffrn_standards_number ?
_exptl_absorpt_coefficient_mu 0.079
_exptl_absorpt_correction_T_max 0.9906
_exptl_absorpt_correction_T_min 0.9845
_exptl_absorpt_correction_type none
_exptl_absorpt_process_details 'HKL Scalepack (Otwinowski & Minor 1997)'
_exptl_crystal_colour colorless
_exptl_crystal_density_diffrn 1.072
_exptl_crystal_density_meas ?
_exptl_crystal_density_method 'not measured'
_exptl_crystal_description block
_exptl_crystal_F_000 1296
_exptl_crystal_size_max 0.20
_exptl_crystal_size_mid 0.14
_exptl_crystal_size_min 0.12
_refine_ls_extinction_coef ?
_refine_ls_extinction_method none
_refine_ls_goodness_of_fit_ref 1.013
_refine_ls_hydrogen_treatment mixed
_refine_ls_matrix_type full
_refine_ls_number_parameters 393
_refine_ls_number_reflns 8314
_refine_ls_number_restraints 0
_refine_ls_restrained_S_all 1.013
_refine_ls_R_factor_all 0.0831
_refine_ls_R_factor_gt 0.0518
_refine_ls_shift/su_max 0.010
_refine_ls_shift/su_mean 0.000
_refine_ls_structure_factor_coef Fsqd
_refine_ls_weighting_details 'calc w=1/[\s^2^(Fo^2^)+(0.0780P)^2^+1.1400P] where P=(Fo^2^+2Fc^2^)/3'
_refine_ls_weighting_scheme calc
_refine_ls_wR_factor_gt 0.1326
_refine_ls_wR_factor_ref 0.1539
_reflns_number_gt 5836
_reflns_number_total 8314
_reflns_threshold_expression >2sigma(I)
_cod_original_sg_symbol_H-M 'P 21/n'
_cod_database_code 4060145

loop_
_symmetry_equiv_pos_as_xyz
'x, y, z'
'-x+1/2, y+1/2, -z+1/2'
'-x, -y, -z'
'x-1/2, -y-1/2, z-1/2'

loop_
_atom_site_label
_atom_site_type_symbol
_atom_site_fract_x
_atom_site_fract_y
_atom_site_fract_z
_atom_site_U_iso_or_equiv
_atom_site_adp_type
_atom_site_occupancy
_atom_site_symmetry_multiplicity
_atom_site_calc_flag
_atom_site_refinement_flags
_atom_site_disorder_assembly
_atom_site_disorder_group
Mg1 Mg 0.00622(5) 0.17344(3) 0.42977(3) 0.02978(15) Uani 1 1 d . . .
O1 O -0.15613(11) 0.23691(7) 0.43255(6) 0.0380(3) Uani 1 1 d . . .
N1 N 0.09886(12) 0.24467(7) 0.37353(7) 0.0274(3) Uani 1 1 d . . .
N2 N -0.02689(12) 0.09186(8) 0.34333(7) 0.0291(3) Uani 1 1 d . . .
N3 N 0.18079(11) 0.11786(7) 0.36455(7) 0.0284(3) Uani 1 1 d . . .
C1 C 0.07767(15) 0.07659(9) 0.32708(8) 0.0288(3) Uani 1 1 d . . .
C2 C 0.04611(15) 0.13298(10) 0.54202(8) 0.0329(4) Uani 1 1 d . . .
H2A H 0.0529 -0.0206 0.2667 0.045 Uiso 1 1 calc R . .
H2B H 0.1910 0.0103 0.2789 0.045 Uiso 1 1 calc R . .
C3 C -0.15072(15) 0.06158(10) 0.30870(9) 0.0345(4) Uani 1 1 d . . .
H3A H -0.0173 0.0609 0.1734 0.051 Uiso 1 1 calc R . .
H3B H 0.0970 0.1158 0.1979 0.051 Uiso 1 1 calc R . .
C4 C 0.10320(16) 0.02494(10) 0.26770(9) 0.0376(4) Uani 1 1 d . . .
H4A H 0.2244 0.0208 0.1599 0.089 Uiso 1 1 calc R . .
H4B H 0.1006 -0.0222 0.1247 0.089 Uiso 1 1 calc R . .
C5 C 0.28979(15) 0.07544(10) 0.40795(9) 0.0343(4) Uani 1 1 d . . .
H5A H 0.1706 0.0428 0.0347 0.084 Uiso 1 1 calc R . .
H5B H 0.1677 0.1189 0.0787 0.084 Uiso 1 1 calc R . .
H5C H 0.0419 0.0772 0.0441 0.084 Uiso 1 1 calc R . .
C6 C 0.29618(14) 0.23176(10) 0.31604(9) 0.0325(4) Uani 1 1 d . . .
H6A H 0.1282 0.1105 0.5528 0.049 Uiso 1 1 calc R . .
H6B H -0.0153 0.0957 0.5482 0.049 Uiso 1 1 calc R . .
H6C H 0.0434 0.1745 0.5757 0.049 Uiso 1 1 calc R . .
C7 C 0.08405(14) 0.32200(9) 0.36233(8) 0.0282(3) Uani 1 1 d . . .
C8 C 0.03469(15) 0.35239(10) 0.29233(9) 0.0324(4) Uani 1 1 d . . .
C9 C 0.01470(16) 0.42871(10) 0.28580(10) 0.0386(4) Uani 1 1 d . . .
H9 H -0.0175 0.4490 0.2387 0.046 Uiso 1 1 calc R . .
C10 C 0.04001(18) 0.47562(11) 0.34523(11) 0.0458(5) Uani 1 1 d . . .
H10 H 0.0246 0.5274 0.3395 0.055 Uiso 1 1 calc R . .
C11 C 0.08854(18) 0.44588(11) 0.41373(11) 0.0441(4) Uani 1 1 d . . .
H11 H 0.1063 0.4780 0.4550 0.053 Uiso 1 1 calc R . .
C12 C 0.11170(15) 0.37060(10) 0.42354(9) 0.0348(4) Uani 1 1 d . . .
C13 C 0.00243(18) 0.30438(11) 0.22413(9) 0.0423(4) Uani 1 1 d . . .
H13 H 0.0148 0.2513 0.2396 0.051 Uiso 1 1 calc R . .
C14 C -0.1318(2) 0.31374(13) 0.18415(11) 0.0528(5) Uani 1 1 d . . .
H14A H -0.1498 0.2790 0.1429 0.063 Uiso 1 1 calc R . .
H14B H -0.1449 0.3648 0.1658 0.063 Uiso 1 1 calc R . .
H14C H -0.1864 0.3035 0.2181 0.063 Uiso 1 1 calc R . .
C15 C 0.0873(2) 0.32114(15) 0.17080(11) 0.0661(7) Uani 1 1 d . . .
H15A H 0.0727 0.2847 0.1309 0.079 Uiso 1 1 calc R . .
H15B H 0.1733 0.3182 0.1969 0.079 Uiso 1 1 calc R . .
H15C H 0.0701 0.3712 0.1506 0.079 Uiso 1 1 calc R . .
C16 C 0.16746(18) 0.34095(11) 0.49969(9) 0.0427(4) Uani 1 1 d . . .
H16 H 0.1796 0.2863 0.4947 0.051 Uiso 1 1 calc R . .
C17 C 0.0847(2) 0.35114(17) 0.55385(12) 0.0677(7) Uani 1 1 d . . .
H17A H 0.1228 0.3281 0.6006 0.081 Uiso 1 1 calc R . .
H17B H 0.0049 0.3277 0.5348 0.081 Uiso 1 1 calc R . .
H17C H 0.0727 0.4043 0.5614 0.081 Uiso 1 1 calc R . .
C18 C 0.2934(2) 0.37443(19) 0.53039(13) 0.0774(8) Uani 1 1 d . . .
H18A H 0.3307 0.3490 0.5760 0.093 Uiso 1 1 calc R . .
H18B H 0.2843 0.4274 0.5403 0.093 Uiso 1 1 calc R . .
H18C H 0.3463 0.3685 0.4947 0.093 Uiso 1 1 calc R . .
C19 C 0.1285(3) 0.07027(16) 0.06767(12) 0.0700(7) Uani 1 1 d . . .
C20 C 0.34372(17) 0.12413(12) 0.47401(10) 0.0426(4) Uani 1 1 d . . .
H20A H 0.4133 0.0984 0.5049 0.051 Uiso 1 1 calc R . .
H20B H 0.2804 0.1339 0.5025 0.051 Uiso 1 1 calc R . .
H20C H 0.3720 0.1713 0.4570 0.051 Uiso 1 1 calc R . .
C21 C 0.39549(17) 0.05791(12) 0.36822(11) 0.0441(4) Uani 1 1 d . . .
H21A H 0.4592 0.0292 0.4008 0.053 Uiso 1 1 calc R . .
H21B H 0.4310 0.1044 0.3548 0.053 Uiso 1 1 calc R . .
H21C H 0.3635 0.0290 0.3239 0.053 Uiso 1 1 calc R . .
C22 C 0.24375(18) 0.00292(11) 0.43617(10) 0.0441(4) Uani 1 1 d . . .
H22A H 0.3100 -0.0195 0.4726 0.053 Uiso 1 1 calc R . .
H22B H 0.2185 -0.0315 0.3951 0.053 Uiso 1 1 calc R . .
H22C H 0.1733 0.0135 0.4588 0.053 Uiso 1 1 calc R . .
C23 C 0.07280(17) 0.06284(12) 0.19218(9) 0.0429(4) Uani 1 1 d . . .
C24 C -0.15686(18) -0.01498(12) 0.27275(11) 0.0506(5) Uani 1 1 d . . .
H24A H -0.2424 -0.0322 0.2614 0.061 Uiso 1 1 calc R . .
H24B H -0.1066 -0.0501 0.3064 0.061 Uiso 1 1 calc R . .
H24C H -0.1254 -0.0118 0.2274 0.061 Uiso 1 1 calc R . .
C25 C -0.21911(18) 0.05480(12) 0.37167(11) 0.0461(5) Uani 1 1 d . . .
H25A H -0.3037 0.0382 0.3525 0.055 Uiso 1 1 calc R . .
H25B H -0.2205 0.1033 0.3955 0.055 Uiso 1 1 calc R . .
H25C H -0.1770 0.0186 0.4075 0.055 Uiso 1 1 calc R . .
C26 C -0.21482(18) 0.11970(14) 0.25429(12) 0.0550(6) Uani 1 1 d . . .
H26A H -0.3003 0.1047 0.2355 0.066 Uiso 1 1 calc R . .
H26B H -0.1719 0.1238 0.2134 0.066 Uiso 1 1 calc R . .
H26C H -0.2133 0.1679 0.2790 0.066 Uiso 1 1 calc R . .
C27 C 0.1365(3) 0.02766(15) 0.13697(13) 0.0739(8) Uani 1 1 d . . .
C28 C 0.35658(16) 0.29847(10) 0.33746(11) 0.0392(4) Uani 1 1 d . . .
H28 H 0.3367 0.3253 0.3774 0.047 Uiso 1 1 calc R . .
C29 C 0.44540(17) 0.32691(12) 0.30184(13) 0.0502(5) Uani 1 1 d . . .
H29 H 0.4868 0.3718 0.3186 0.060 Uiso 1 1 calc R . .
C30 C 0.47348(19) 0.29020(14) 0.24244(13) 0.0563(6) Uani 1 1 d . . .
H30 H 0.5324 0.3104 0.2174 0.068 Uiso 1 1 calc R . .
C31 C 0.41595(19) 0.22435(14) 0.21976(12) 0.0548(5) Uani 1 1 d . . .
H31 H 0.4353 0.1986 0.1791 0.066 Uiso 1 1 calc R . .
C32 C 0.32909(17) 0.19525(12) 0.25640(10) 0.0439(4) Uani 1 1 d . . .
H32 H 0.2909 0.1492 0.2405 0.053 Uiso 1 1 calc R . .
C33 C -0.21131(17) 0.28719(12) 0.37526(10) 0.0455(5) Uani 1 1 d . . .
H33A H -0.2943 0.2684 0.3527 0.055 Uiso 1 1 calc R . .
H33B H -0.1614 0.2871 0.3369 0.055 Uiso 1 1 calc R . .
C34 C -0.2232(2) 0.36558(14) 0.39964(15) 0.0661(7) Uani 1 1 d . . .
H34A H -0.2504 0.3973 0.3567 0.079 Uiso 1 1 calc R . .
H34B H -0.1432 0.3830 0.4270 0.079 Uiso 1 1 calc R . .
H34C H -0.2836 0.3677 0.4312 0.079 Uiso 1 1 calc R . .
C35 C -0.22069(19) 0.23269(14) 0.49271(11) 0.0525(5) Uani 1 1 d . . .
H35A H -0.2135 0.2813 0.5181 0.063 Uiso 1 1 calc R . .
H35B H -0.1795 0.1952 0.5282 0.063 Uiso 1 1 calc R . .
C36 C -0.3540(2) 0.21307(16) 0.47059(14) 0.0679(7) Uani 1 1 d . . .
H36A H -0.3875 0.2038 0.5145 0.082 Uiso 1 1 calc R . .
H36B H -0.3631 0.1683 0.4400 0.082 Uiso 1 1 calc R . .
H36C H -0.3988 0.2543 0.4428 0.082 Uiso 1 1 calc R . .
B1 B 0.18824(16) 0.20080(11) 0.35267(9) 0.0278(4) Uani 1 1 d . . .

loop_
_atom_site_aniso_label
_atom_site_aniso_U_11
_atom_site_aniso_U_22
_atom_site_aniso_U_33
_atom_site_aniso_U_23
_atom_site_aniso_U_13
_atom_site_aniso_U_12
Mg1 0.0322(3) 0.0341(3) 0.0236(3) 0.0009(2) 0.0073(2) -0.0019(2)
O1 0.0366(6) 0.0485(8) 0.0317(6) 0.0047(5) 0.0133(5) 0.0056(5)
N1 0.0288(6) 0.0286(7) 0.0244(6) 0.0013(5) 0.0047(5) 0.0003(5)
N2 0.0303(7) 0.0315(7) 0.0255(6) 0.0001(5) 0.0057(5) -0.0029(6)
N3 0.0261(6) 0.0291(7) 0.0291(7) 0.0004(5) 0.0037(5) 0.0010(5)
C1 0.0333(8) 0.0282(8) 0.0246(7) 0.0021(6) 0.0056(6) -0.0011(6)
C2 0.0310(8) 0.0431(10) 0.0259(8) 0.0050(7) 0.0087(6) 0.0028(7)
C3 0.0304(8) 0.0410(10) 0.0315(8) -0.0018(7) 0.0051(7) -0.0072(7)
C4 0.0382(9) 0.0382(10) 0.0374(9) -0.0086(7) 0.0104(7) -0.0025(7)
C5 0.0320(8) 0.0352(9) 0.0349(9) 0.0041(7) 0.0047(7) 0.0049(7)
C6 0.0289(8) 0.0350(9) 0.0348(8) 0.0059(7) 0.0091(7) 0.0031(7)
C7 0.0258(7) 0.0302(9) 0.0299(8) 0.0006(6) 0.0086(6) 0.0001(6)
C8 0.0317(8) 0.0342(9) 0.0318(8) 0.0027(7) 0.0081(7) 0.0021(7)
C9 0.0383(9) 0.0353(10) 0.0423(9) 0.0093(8) 0.0081(7) 0.0043(7)
C10 0.0499(11) 0.0288(9) 0.0588(12) 0.0030(8) 0.0112(9) 0.0034(8)
C11 0.0494(11) 0.0350(10) 0.0478(11) -0.0091(8) 0.0094(9) -0.0018(8)
C12 0.0342(8) 0.0358(10) 0.0344(9) -0.0029(7) 0.0073(7) -0.0016(7)
C13 0.0591(11) 0.0394(10) 0.0268(8) 0.0047(7) 0.0055(8) 0.0114(9)
C14 0.0653(13) 0.0544(13) 0.0332(9) 0.0012(9) -0.0026(9) -0.0033(10)
C15 0.0806(16) 0.0866(18) 0.0350(10) 0.0092(11) 0.0205(11) 0.0302(14)
C16 0.0549(11) 0.0414(11) 0.0300(9) -0.0060(7) 0.0045(8) -0.0010(8)
C17 0.0613(14) 0.104(2) 0.0374(11) 0.0023(12) 0.0101(10) -0.0021(13)
C18 0.0560(14) 0.126(3) 0.0453(12) 0.0123(14) -0.0021(10) -0.0142(15)
C19 0.0765(16) 0.093(2) 0.0495(13) 0.0053(12) 0.0327(12) 0.0114(14)
C20 0.0362(9) 0.0505(12) 0.0375(9) 0.0017(8) -0.0012(7) 0.0044(8)
C21 0.0367(9) 0.0492(12) 0.0470(10) 0.0022(9) 0.0097(8) 0.0115(8)
C22 0.0485(11) 0.0389(10) 0.0440(10) 0.0111(8) 0.0072(8) 0.0061(8)
C23 0.0406(10) 0.0576(13) 0.0308(9) -0.0068(8) 0.0084(7) -0.0019(9)
C24 0.0435(11) 0.0560(13) 0.0541(12) -0.0185(10) 0.0145(9) -0.0183(9)
C25 0.0404(10) 0.0546(12) 0.0467(10) -0.0072(9) 0.0168(8) -0.0123(9)
C26 0.0395(10) 0.0682(15) 0.0503(11) 0.0139(10) -0.0069(9) -0.0063(10)
C27 0.119(2) 0.0631(16) 0.0538(13) -0.0008(11) 0.0499(14) 0.0122(15)
C28 0.0331(9) 0.0346(10) 0.0514(10) 0.0063(8) 0.0120(8) 0.0014(7)
C29 0.0359(10) 0.0413(11) 0.0746(14) 0.0180(10) 0.0144(9) -0.0014(8)
C30 0.0412(11) 0.0663(15) 0.0675(14) 0.0281(12) 0.0255(10) 0.0041(10)
C31 0.0511(12) 0.0706(15) 0.0499(12) 0.0080(10) 0.0269(10) 0.0053(11)
C32 0.0428(10) 0.0518(12) 0.0406(10) 0.0018(9) 0.0166(8) -0.0014(9)
C33 0.0340(9) 0.0650(14) 0.0384(9) 0.0117(9) 0.0101(8) 0.0056(9)
C34 0.0516(13) 0.0608(15) 0.0864(17) 0.0218(13) 0.0152(12) 0.0106(11)
C35 0.0537(12) 0.0712(15) 0.0383(10) 0.0096(9) 0.0228(9) 0.0142(10)
C36 0.0577(14) 0.0844(19) 0.0723(15) 0.0015(13) 0.0381(12) -0.0032(12)
B1 0.0280(8) 0.0318(10) 0.0232(8) 0.0007(7) 0.0043(7) -0.0007(7)
